data_1558940
loop_
_publ_author_name
'Diteepeng, Nichabhat'
'Wilson, Isobel A. P.'
'Buffet, Jean-Charles'
'Turner, Zo\"e R.'
'O'Hare, Dermot'

_publ_section_title
;
 l- and rac-lactide polymerisation using scandium and aluminium
 permethylindenyl complexes
;
_journal_issue 39
_journal_name_full 'Polymer Chemistry'
_journal_page_first 6308
_journal_page_last 6318
_journal_paper_doi 10.1039/D0PY00980F
_journal_volume 11
_journal_year 2020
_chemical_formula_moiety 'C37 H58 N O2 Sc Si'
_chemical_formula_sum 'C37 H58 N O2 Sc Si'
_chemical_formula_weight 621.89
_space_group_crystal_system orthorhombic
_space_group_IT_number 33
_space_group_name_Hall 'P 2c -2n'
_space_group_name_H-M_alt 'P n a 21'
_atom_sites_solution_hydrogens geom
_audit_creation_method SHELXL-2018/3
_audit_update_record
;
2020-07-06 deposited with the CCDC.	2020-08-31 downloaded from the CCDC.
;
_cell_angle_alpha 90
_cell_angle_beta 90
_cell_angle_gamma 90
_cell_formula_units_Z 4
_cell_length_a 15.21080(10)
_cell_length_b 24.5048(2)
_cell_length_c 9.70340(10)
_cell_measurement_reflns_used 18022
_cell_measurement_temperature 150(2)
_cell_measurement_theta_max 76.7650
_cell_measurement_theta_min 3.4100
_cell_volume 3616.82(5)
_computing_cell_refinement 'CrysAlisPro 1.171.39.46 (Rigaku OD, 2018)'
_computing_data_collection 'CrysAlisPro 1.171.39.46 (Rigaku OD, 2018)'
_computing_data_reduction 'CrysAlisPro 1.171.39.46 (Rigaku OD, 2018)'
_computing_molecular_graphics
;
ORTEP3 for Windows. Farrugia, L. J. J. Appl. Cryst. 1997, 30, 565.
;
_computing_structure_refinement 'SHELXL-2018/3 (Sheldrick, 2018)'
_computing_structure_solution
;
SUPERFLIP
Palatinus, L.; Chapuis, G. J. Appl. Cryst. 2007, 40, 786-790.
;
_diffrn_ambient_environment N~2~
_diffrn_ambient_temperature 150.01(10)
_diffrn_detector 'CCD plate'
_diffrn_detector_area_resol_mean 10.503
_diffrn_detector_type Atlas
_diffrn_measured_fraction_theta_full 1.000
_diffrn_measured_fraction_theta_max 1.000
_diffrn_measurement_device 'four-circle diffractometer'
_diffrn_measurement_device_type 'SuperNova, Dual, Cu at home/near, Atlas'
_diffrn_radiation_monochromator mirror
_diffrn_radiation_probe x-ray
_diffrn_radiation_type 'Cu K\a'
_diffrn_radiation_wavelength 1.54184
_diffrn_reflns_av_R_equivalents 0.0225
_diffrn_reflns_av_unetI/netI 0.0178
_diffrn_reflns_Laue_measured_fraction_full 1.000
_diffrn_reflns_Laue_measured_fraction_max 1.000
_diffrn_reflns_limit_h_max 17
_diffrn_reflns_limit_h_min -19
_diffrn_reflns_limit_k_max 29
_diffrn_reflns_limit_k_min -30
_diffrn_reflns_limit_l_max 11
_diffrn_reflns_limit_l_min -12
_diffrn_reflns_number 32662
_diffrn_reflns_point_group_measured_fraction_full 0.976
_diffrn_reflns_point_group_measured_fraction_max 0.977
_diffrn_reflns_theta_full 67.684
_diffrn_reflns_theta_max 74.468
_diffrn_reflns_theta_min 3.420
_diffrn_source 'micro-focus sealed X-ray tube'
_diffrn_source_type 'SuperNova (Cu) X-ray Source'
_exptl_absorpt_coefficient_mu 2.280
_exptl_absorpt_correction_T_max 1.000
_exptl_absorpt_correction_T_min 0.456
_exptl_absorpt_correction_type gaussian
_exptl_absorpt_process_details
;
CrysAlisPro 1.171.39.46 (Rigaku Oxford Diffraction, 2018)
Numerical absorption correction based on gaussian integration over
			a multifaceted crystal model
Empirical absorption correction using spherical harmonics,
 implemented in SCALE3 ABSPACK scaling algorithm.
;
_exptl_crystal_colour colourless
_exptl_crystal_density_diffrn 1.142
_exptl_crystal_description block
_exptl_crystal_F_000 1352
_exptl_crystal_size_max 0.425
_exptl_crystal_size_mid 0.197
_exptl_crystal_size_min 0.125
_refine_diff_density_max 0.584
_refine_diff_density_min -0.666
_refine_diff_density_rms 0.042
_refine_ls_abs_structure_details
;
 Flack x determined using 2982 quotients [(I+)-(I-)]/[(I+)+(I-)]
 (Parsons, Flack and Wagner, Acta Cryst. B69 (2013) 249-259).
;
_refine_ls_abs_structure_Flack -0.002(3)
_refine_ls_extinction_method none
_refine_ls_goodness_of_fit_ref 1.044
_refine_ls_hydrogen_treatment constr
_refine_ls_matrix_type full
_refine_ls_number_parameters 437
_refine_ls_number_reflns 7219
_refine_ls_number_restraints 82
_refine_ls_restrained_S_all 1.045
_refine_ls_R_factor_all 0.0546
_refine_ls_R_factor_gt 0.0522
_refine_ls_shift/su_max 0.001
_refine_ls_shift/su_mean 0.000
_refine_ls_structure_factor_coef Fsqd
_refine_ls_weighting_details 'w=1/[\s^2^(Fo^2^)+(0.0712P)^2^+1.5404P] where P=(Fo^2^+2Fc^2^)/3'
_refine_ls_weighting_scheme calc
_refine_ls_wR_factor_gt 0.1400
_refine_ls_wR_factor_ref 0.1432
_reflns_Friedel_coverage 0.841
_reflns_Friedel_fraction_full 0.948
_reflns_Friedel_fraction_max 0.951
_reflns_number_gt 6888
_reflns_number_total 7219
_reflns_threshold_expression 'I > 2\s(I)'
_cod_data_source_file d0py00980f2.cif
_cod_data_source_block 007ZRT20
_cod_depositor_comments 'Adding full bibliography for 1558937--1558946.cif.'
_cod_database_code 1558940
_shelx_shelxl_version_number 2018/3
_shelx_space_group_comment
;
The symmetry employed for this shelxl refinement is uniquely defined
by the following loop, which should always be used as a source of
symmetry information in preference to the above space-group names.
They are only intended as comments.
;

loop_
_space_group_symop_operation_xyz
'x, y, z'
'-x, -y, z+1/2'
'x+1/2, -y+1/2, z'
'-x+1/2, y+1/2, z+1/2'

loop_
_atom_site_label
_atom_site_type_symbol
_atom_site_fract_x
_atom_site_fract_y
_atom_site_fract_z
_atom_site_U_iso_or_equiv
_atom_site_adp_type
_atom_site_occupancy
_atom_site_site_symmetry_order
_atom_site_calc_flag
_atom_site_refinement_flags_posn
_atom_site_refinement_flags_adp
_atom_site_refinement_flags_occupancy
_atom_site_disorder_assembly
_atom_site_disorder_group
C1 C 0.3872(3) 0.3493(2) 1.0112(8) 0.0865(17) Uani 1 1 d . . . . .
C2 C 0.3603(5) 0.3490(4) 0.8643(9) 0.108(3) Uani 1 1 d . . . . .
C3 C 0.2930(5) 0.3126(4) 0.8377(7) 0.102(2) Uani 1 1 d . . . . .
C4 C 0.2119(4) 0.24424(19) 0.9996(9) 0.0901(18) Uani 1 1 d . . . . .
C5 C 0.2125(4) 0.2250(2) 1.1296(8) 0.0880(19) Uani 1 1 d . . . . .
C6 C 0.2754(4) 0.24106(19) 1.2272(7) 0.0750(14) Uani 1 1 d . . . . .
C7 C 0.3365(3) 0.28085(17) 1.1990(6) 0.0653(11) Uani 1 1 d . . . . .
C8 C 0.3351(3) 0.3061(2) 1.0673(6) 0.0683(11) Uani 1 1 d . . . . .
C9 C 0.2755(4) 0.2854(2) 0.9632(5) 0.0784(16) Uani 1 1 d . . . . .
C10 C 0.4031(7) 0.3892(6) 0.7588(13) 0.198(7) Uani 1 1 d . . . . .
H10A H 0.449310 0.410274 0.804701 0.297 Uiso 1 1 calc R U . . .
H10B H 0.428722 0.368344 0.682447 0.297 Uiso 1 1 calc R U . . .
H10C H 0.358129 0.414032 0.722967 0.297 Uiso 1 1 calc R U . . .
C11 C 0.2543(8) 0.3047(5) 0.6966(8) 0.167(5) Uani 1 1 d . . . . .
H11A H 0.279039 0.331794 0.633294 0.250 Uiso 1 1 calc R U . . .
H11B H 0.190315 0.309208 0.701140 0.250 Uiso 1 1 calc R U . . .
H11C H 0.268217 0.267936 0.663396 0.250 Uiso 1 1 calc R U . . .
C12 C 0.1495(8) 0.2226(3) 0.8912(12) 0.157(5) Uani 1 1 d . . . . .
H12A H 0.157392 0.183077 0.881952 0.236 Uiso 1 1 calc R U . . .
H12B H 0.161884 0.240288 0.802728 0.236 Uiso 1 1 calc R U . . .
H12C H 0.088818 0.230415 0.918745 0.236 Uiso 1 1 calc R U . . .
C13 C 0.1439(6) 0.1825(3) 1.1716(13) 0.144(4) Uani 1 1 d . . . . .
H13A H 0.095357 0.182807 1.105262 0.217 Uiso 1 1 calc R U . . .
H13B H 0.121405 0.191134 1.263663 0.217 Uiso 1 1 calc R U . . .
H13C H 0.171100 0.146207 1.172787 0.217 Uiso 1 1 calc R U . . .
C14 C 0.2771(5) 0.2144(3) 1.3683(9) 0.104(2) Uani 1 1 d . . . . .
H14A H 0.290828 0.175560 1.358383 0.156 Uiso 1 1 calc R U . . .
H14B H 0.219515 0.218577 1.412253 0.156 Uiso 1 1 calc R U . . .
H14C H 0.322144 0.231983 1.425365 0.156 Uiso 1 1 calc R U . . .
C15 C 0.4092(4) 0.2933(2) 1.3020(8) 0.0915(18) Uani 1 1 d . . . . .
H15A H 0.383938 0.310772 1.383692 0.137 Uiso 1 1 calc R U . . .
H15B H 0.452263 0.317866 1.259563 0.137 Uiso 1 1 calc R U . . .
H15C H 0.438338 0.259250 1.328931 0.137 Uiso 1 1 calc R U . . .
C18 C 0.2944(3) 0.5015(2) 1.1149(6) 0.0706(12) Uani 1 1 d . . . . .
H18A H 0.295061 0.500939 1.216927 0.085 Uiso 1 1 calc R U . . .
H18B H 0.233763 0.510559 1.085489 0.085 Uiso 1 1 calc R U . . .
C19 C 0.3556(3) 0.54636(19) 1.0656(6) 0.0706(12) Uani 1 1 d . . . . .
H19A H 0.357870 0.545686 0.963672 0.085 Uiso 1 1 calc R U . . .
H19B H 0.415637 0.538813 1.100258 0.085 Uiso 1 1 calc R U . . .
C20 C 0.3280(4) 0.6031(2) 1.1126(7) 0.0794(14) Uani 1 1 d . . . . .
H20A H 0.322960 0.603530 1.214297 0.095 Uiso 1 1 calc R U . . .
H20B H 0.269393 0.611701 1.073787 0.095 Uiso 1 1 calc R U . . .
C21 C 0.3936(4) 0.6469(2) 1.0674(9) 0.099(2) Uani 1 1 d . . . . .
H21A H 0.373484 0.682681 1.099460 0.149 Uiso 1 1 calc R U . . .
H21B H 0.451409 0.638906 1.107051 0.149 Uiso 1 1 calc R U . . .
H21C H 0.397862 0.647074 0.966592 0.149 Uiso 1 1 calc R U . . .
C22 C 0.0862(2) 0.42716(17) 0.7849(4) 0.0507(8) Uani 1 1 d . . . . .
C23 C 0.0060(3) 0.40094(19) 0.7563(5) 0.0592(10) Uani 1 1 d . . . . .
C24 C -0.0518(3) 0.4253(3) 0.6661(6) 0.0796(15) Uani 1 1 d . . . . .
H24 H -0.106428 0.407998 0.647736 0.096 Uiso 1 1 calc R U . . .
C25 C -0.0330(3) 0.4743(3) 0.6013(7) 0.0885(18) Uani 1 1 d . . . . .
H25 H -0.074523 0.490840 0.541265 0.106 Uiso 1 1 calc R U . . .
C26 C 0.0475(3) 0.4986(2) 0.6259(6) 0.0778(14) Uani 1 1 d . . . . .
H26 H 0.061827 0.531547 0.579408 0.093 Uiso 1 1 calc R U . . .
C27 C 0.1076(3) 0.47612(18) 0.7166(5) 0.0578(9) Uani 1 1 d . . . . .
C28 C -0.0173(3) 0.3459(2) 0.8206(5) 0.0636(11) Uani 1 1 d . . . . .
H28 H 0.033159 0.334182 0.879684 0.076 Uiso 1 1 calc R U . . .
C29 C -0.0324(4) 0.3019(2) 0.7117(6) 0.0858(16) Uani 1 1 d . . . . .
H29A H -0.082612 0.312146 0.653839 0.129 Uiso 1 1 calc R U . . .
H29B H -0.044607 0.267012 0.757083 0.129 Uiso 1 1 calc R U . . .
H29C H 0.020235 0.298382 0.654163 0.129 Uiso 1 1 calc R U . . .
C30 C -0.1000(4) 0.3500(3) 0.9131(6) 0.0867(17) Uani 1 1 d . . . . .
H30A H -0.150020 0.362500 0.857776 0.130 Uiso 1 1 calc R U . . .
H30B H -0.089122 0.375972 0.987890 0.130 Uiso 1 1 calc R U . . .
H30C H -0.113306 0.314014 0.952090 0.130 Uiso 1 1 calc R U . . .
C31 C 0.1960(3) 0.5030(2) 0.7363(6) 0.0682(12) Uani 1 1 d . . . . .
H31 H 0.227318 0.483512 0.812399 0.082 Uiso 1 1 calc R U . . .
C32 C 0.2514(4) 0.4976(4) 0.6051(10) 0.127(3) Uani 1 1 d . . . . .
H32A H 0.255543 0.459032 0.579112 0.190 Uiso 1 1 calc R U . . .
H32B H 0.310410 0.512100 0.622039 0.190 Uiso 1 1 calc R U . . .
H32C H 0.223513 0.518164 0.530331 0.190 Uiso 1 1 calc R U . . .
C33 C 0.1876(4) 0.5629(2) 0.7768(7) 0.0911(19) Uani 1 1 d . . . . .
H33A H 0.162247 0.583527 0.699889 0.137 Uiso 1 1 calc R U . . .
H33B H 0.245902 0.577565 0.798769 0.137 Uiso 1 1 calc R U . . .
H33C H 0.149342 0.566156 0.857580 0.137 Uiso 1 1 calc R U . . .
O2 O 0.1609(13) 0.3688(10) 1.1823(15) 0.047(4) Uani 0.503(18) 1 d D . P A 1
C34 C 0.0705(8) 0.3513(6) 1.1867(12) 0.058(4) Uani 0.503(18) 1 d D U P A 1
H34A H 0.061319 0.317727 1.131703 0.070 Uiso 0.503(18) 1 calc R U P A 1
H34B H 0.030340 0.380171 1.153213 0.070 Uiso 0.503(18) 1 calc R U P A 1
C35 C 0.0574(12) 0.3404(7) 1.3420(16) 0.097(6) Uani 0.503(18) 1 d D U P A 1
H35A H -0.005484 0.336845 1.366945 0.116 Uiso 0.503(18) 1 calc R U P A 1
H35B H 0.090124 0.307810 1.373774 0.116 Uiso 0.503(18) 1 calc R U P A 1
C36 C 0.0977(10) 0.3935(6) 1.3956(12) 0.086(4) Uani 0.503(18) 1 d D U P A 1
H36A H 0.104380 0.394129 1.497044 0.103 Uiso 0.503(18) 1 calc R U P A 1
H36B H 0.065899 0.426446 1.363693 0.103 Uiso 0.503(18) 1 calc R U P A 1
C37 C 0.1862(8) 0.3843(6) 1.3185(15) 0.065(3) Uani 0.503(18) 1 d D U P A 1
H37A H 0.221648 0.418215 1.316975 0.078 Uiso 0.503(18) 1 calc R U P A 1
H37B H 0.220947 0.355072 1.363195 0.078 Uiso 0.503(18) 1 calc R U P A 1
O2A O 0.1571(12) 0.3800(11) 1.1755(13) 0.045(4) Uani 0.497(18) 1 d D . P A 2
C34A C 0.0792(15) 0.3468(12) 1.1861(17) 0.137(12) Uani 0.497(18) 1 d D . P A 2
H34C H 0.094278 0.307503 1.190176 0.164 Uiso 0.497(18) 1 calc R U P A 2
H34D H 0.039093 0.353175 1.107370 0.164 Uiso 0.497(18) 1 calc R U P A 2
C35A C 0.0378(8) 0.3664(8) 1.3227(15) 0.085(5) Uani 0.497(18) 1 d D U P A 2
H35C H 0.013934 0.403851 1.316266 0.102 Uiso 0.497(18) 1 calc R U P A 2
H35D H -0.007941 0.341114 1.357334 0.102 Uiso 0.497(18) 1 calc R U P A 2
C36A C 0.1228(9) 0.3636(7) 1.4075(11) 0.084(4) Uani 0.497(18) 1 d D U P A 2
H36C H 0.149035 0.326688 1.409876 0.101 Uiso 0.497(18) 1 calc R U P A 2
H36D H 0.115818 0.378114 1.502155 0.101 Uiso 0.497(18) 1 calc R U P A 2
C37A C 0.1725(14) 0.4035(11) 1.3100(16) 0.128(10) Uani 0.497(18) 1 d D U P A 2
H37C H 0.148166 0.440841 1.316201 0.154 Uiso 0.497(18) 1 calc R U P A 2
H37D H 0.236072 0.404530 1.331800 0.154 Uiso 0.497(18) 1 calc R U P A 2
N1 N 0.3161(2) 0.44692(16) 1.0645(5) 0.0677(10) Uani 1 1 d . . . . .
O1 O 0.14298(17) 0.40580(12) 0.8760(3) 0.0516(6) Uani 1 1 d . . . . .
Si1 Si 0.41658(9) 0.41597(7) 1.0895(3) 0.1074(8) Uani 1 1 d . U . . .
Sc1 Sc 0.23797(4) 0.38544(3) 0.99737(9) 0.05054(18) Uani 1 1 d . . . . .
C16 C 0.5147(4) 0.4474(3) 1.004(2) 0.214(7) Uani 1 1 d . U . . .
H16A H 0.496535 0.464869 0.917896 0.321 Uiso 1 1 calc R U . . .
H16B H 0.558234 0.418994 0.984408 0.321 Uiso 1 1 calc R U . . .
H16C H 0.540588 0.474782 1.065560 0.321 Uiso 1 1 calc R U . . .
C17 C 0.4455(7) 0.4198(3) 1.2760(13) 0.178(5) Uani 1 1 d . U . . .
H17A H 0.448433 0.458151 1.304511 0.268 Uiso 1 1 calc R U . . .
H17B H 0.502742 0.402468 1.291144 0.268 Uiso 1 1 calc R U . . .
H17C H 0.400574 0.400896 1.330315 0.268 Uiso 1 1 calc R U . . .

loop_
_atom_site_aniso_label
_atom_site_aniso_U_11
_atom_site_aniso_U_22
_atom_site_aniso_U_33
_atom_site_aniso_U_23
_atom_site_aniso_U_13
_atom_site_aniso_U_12
C1 0.051(2) 0.095(4) 0.114(5) 0.031(4) 0.018(3) 0.017(2)
C2 0.098(5) 0.130(6) 0.098(5) 0.015(4) 0.045(4) 0.051(5)
C3 0.103(5) 0.135(6) 0.067(4) -0.022(4) 0.015(3) 0.047(5)
C4 0.102(4) 0.049(2) 0.119(5) -0.032(3) -0.042(4) 0.018(2)
C5 0.082(3) 0.045(2) 0.137(6) -0.009(3) -0.028(4) 0.004(2)
C6 0.074(3) 0.049(2) 0.102(4) 0.001(2) -0.010(3) 0.008(2)
C7 0.063(2) 0.0479(19) 0.085(3) -0.005(2) -0.008(2) 0.0112(18)
C8 0.056(2) 0.065(2) 0.084(3) -0.009(2) 0.006(2) 0.0165(19)
C9 0.086(3) 0.081(3) 0.068(3) -0.023(2) -0.004(2) 0.039(3)
C10 0.142(8) 0.276(15) 0.177(11) 0.110(11) 0.108(9) 0.076(9)
C11 0.231(12) 0.212(11) 0.059(4) -0.046(6) -0.011(5) 0.089(9)
C12 0.216(11) 0.079(4) 0.177(9) -0.040(5) -0.116(9) 0.011(5)
C13 0.113(6) 0.072(4) 0.248(12) 0.032(6) -0.063(7) -0.028(4)
C14 0.106(5) 0.078(4) 0.128(6) 0.032(4) -0.018(4) -0.003(3)
C15 0.087(4) 0.072(3) 0.116(5) 0.010(3) -0.035(3) 0.010(3)
C18 0.056(2) 0.079(3) 0.077(3) 0.010(2) -0.012(2) -0.009(2)
C19 0.050(2) 0.072(3) 0.090(3) 0.011(3) -0.017(2) -0.0005(19)
C20 0.076(3) 0.078(3) 0.084(4) 0.000(3) -0.008(3) -0.005(3)
C21 0.080(3) 0.076(3) 0.142(6) 0.006(4) -0.008(4) -0.004(3)
C22 0.0486(19) 0.060(2) 0.0440(19) -0.0044(16) -0.0010(15) -0.0059(16)
C23 0.055(2) 0.075(3) 0.048(2) 0.0027(19) -0.0014(17) -0.0158(19)
C24 0.057(2) 0.108(4) 0.074(3) 0.016(3) -0.015(2) -0.029(3)
C25 0.062(3) 0.108(4) 0.095(4) 0.035(3) -0.028(3) -0.019(3)
C26 0.062(2) 0.081(3) 0.091(4) 0.030(3) -0.015(2) -0.017(2)
C27 0.0489(19) 0.064(2) 0.061(2) 0.0062(18) -0.0063(17) -0.0077(17)
C28 0.065(2) 0.075(3) 0.051(2) 0.000(2) -0.0010(18) -0.025(2)
C29 0.100(4) 0.084(3) 0.074(3) -0.010(3) -0.012(3) -0.028(3)
C30 0.074(3) 0.113(4) 0.074(3) 0.008(3) 0.010(3) -0.028(3)
C31 0.056(2) 0.069(3) 0.080(3) 0.020(2) -0.013(2) -0.018(2)
C32 0.069(3) 0.181(9) 0.130(7) -0.013(6) 0.021(4) -0.044(4)
C33 0.102(4) 0.076(3) 0.095(4) 0.021(3) -0.041(3) -0.028(3)
O2 0.057(5) 0.042(8) 0.041(5) 0.010(3) 0.003(3) 0.006(4)
C34 0.050(6) 0.067(7) 0.057(7) -0.006(5) -0.009(5) -0.011(5)
C35 0.123(13) 0.100(11) 0.067(8) -0.011(7) 0.040(9) -0.043(9)
C36 0.115(10) 0.098(9) 0.045(5) -0.009(6) 0.024(6) -0.010(7)
C37 0.065(6) 0.086(8) 0.045(6) -0.002(5) -0.013(5) 0.006(5)
O2A 0.053(5) 0.047(10) 0.034(5) -0.006(5) 0.002(4) -0.002(5)
C34A 0.147(19) 0.18(2) 0.086(13) -0.069(14) 0.078(13) -0.078(17)
C35A 0.069(6) 0.125(13) 0.061(7) -0.009(9) 0.024(5) -0.007(8)
C36A 0.107(9) 0.104(10) 0.042(5) 0.008(6) 0.007(5) 0.012(8)
C37A 0.160(17) 0.18(2) 0.043(8) -0.031(10) 0.034(10) -0.099(16)
N1 0.0454(17) 0.069(2) 0.089(3) 0.014(2) -0.0130(18) -0.0036(15)
O1 0.0482(14) 0.0657(16) 0.0409(13) 0.0046(12) -0.0025(11) -0.0061(12)
Si1 0.0490(6) 0.0751(9) 0.198(2) 0.0460(12) -0.0366(10) -0.0100(6)
Sc1 0.0446(3) 0.0609(4) 0.0461(3) 0.0022(4) 0.0040(4) 0.0039(3)
C16 0.040(2) 0.119(6) 0.484(19) 0.116(10) 0.017(7) 0.005(3)
C17 0.210(9) 0.075(4) 0.251(9) 0.014(6) -0.180(8) -0.006(5)

loop_
_atom_type_symbol
_atom_type_description
_atom_type_scat_dispersion_real
_atom_type_scat_dispersion_imag
_atom_type_scat_source
C C 0.0181 0.0091 'International Tables Vol C Tables 4.2.6.8 and 6.1.1.4'
H H 0.0000 0.0000 'International Tables Vol C Tables 4.2.6.8 and 6.1.1.4'
N N 0.0311 0.0180 'International Tables Vol C Tables 4.2.6.8 and 6.1.1.4'
O O 0.0492 0.0322 'International Tables Vol C Tables 4.2.6.8 and 6.1.1.4'
Si Si 0.2541 0.3302 'International Tables Vol C Tables 4.2.6.8 and 6.1.1.4'
Sc Sc 0.3119 1.5331 'International Tables Vol C Tables 4.2.6.8 and 6.1.1.4'

loop_
_geom_angle_atom_site_label_1
_geom_angle_atom_site_label_2
_geom_angle_atom_site_label_3
_geom_angle
_geom_angle_site_symmetry_1
_geom_angle_site_symmetry_3
_geom_angle_publ_flag
C8 C1 C2 102.0(6) . . ?
C8 C1 Si1 129.0(5) . . ?
C2 C1 Si1 117.7(5) . . ?
C8 C1 Sc1 76.9(3) . . ?
C2 C1 Sc1 72.1(3) . . ?
Si1 C1 Sc1 85.8(2) . . ?
C3 C2 C1 112.8(6) . . ?
C3 C2 C10 126.3(9) . . ?
C1 C2 C10 120.8(9) . . ?
C3 C2 Sc1 76.7(3) . . ?
C1 C2 Sc1 72.5(3) . . ?
C10 C2 Sc1 115.8(5) . . ?
C2 C3 C9 106.4(6) . . ?
C2 C3 C11 122.9(9) . . ?
C9 C3 C11 130.6(9) . . ?
C2 C3 Sc1 70.9(4) . . ?
C9 C3 Sc1 75.0(3) . . ?
C11 C3 Sc1 121.6(5) . . ?
C5 C4 C9 118.0(5) . . ?
C5 C4 C12 122.2(8) . . ?
C9 C4 C12 119.8(8) . . ?
C4 C5 C6 122.6(6) . . ?
C4 C5 C13 118.9(7) . . ?
C6 C5 C13 118.4(7) . . ?
C7 C6 C5 121.7(6) . . ?
C7 C6 C14 118.3(5) . . ?
C5 C6 C14 120.0(6) . . ?
C6 C7 C8 118.6(5) . . ?
C6 C7 C15 120.2(5) . . ?
C8 C7 C15 120.9(5) . . ?
C7 C8 C1 131.1(5) . . ?
C7 C8 C9 118.9(5) . . ?
C1 C8 C9 110.0(6) . . ?
C7 C8 Sc1 125.7(3) . . ?
C1 C8 Sc1 69.7(3) . . ?
C9 C8 Sc1 73.6(3) . . ?
C3 C9 C4 131.9(6) . . ?
C3 C9 C8 108.5(6) . . ?
C4 C9 C8 119.6(5) . . ?
C3 C9 Sc1 72.5(4) . . ?
C4 C9 Sc1 119.5(3) . . ?
C8 C9 Sc1 73.2(3) . . ?
N1 C18 C19 114.7(4) . . ?
C18 C19 C20 113.4(5) . . ?
C19 C20 C21 112.0(5) . . ?
O1 C22 C23 120.7(4) . . ?
O1 C22 C27 119.6(3) . . ?
C23 C22 C27 119.8(4) . . ?
C24 C23 C22 118.8(4) . . ?
C24 C23 C28 119.6(4) . . ?
C22 C23 C28 121.6(4) . . ?
C23 C24 C25 122.2(4) . . ?
C26 C25 C24 118.6(5) . . ?
C25 C26 C27 121.6(5) . . ?
C26 C27 C22 119.0(4) . . ?
C26 C27 C31 119.7(4) . . ?
C22 C27 C31 121.2(4) . . ?
C29 C28 C23 112.0(4) . . ?
C29 C28 C30 108.9(4) . . ?
C23 C28 C30 111.6(5) . . ?
C27 C31 C33 112.3(4) . . ?
C27 C31 C32 110.3(5) . . ?
C33 C31 C32 110.1(6) . . ?
C37 O2 C34 108.0(9) . . ?
C37 O2 Sc1 124.5(11) . . ?
C34 O2 Sc1 126.4(12) . . ?
O2 C34 C35 101.8(9) . . ?
C36 C35 C34 97.6(10) . . ?
C35 C36 C37 93.5(10) . . ?
O2 C37 C36 104.4(9) . . ?
C34A O2A C37A 107.0(9) . . ?
C34A O2A Sc1 124.7(10) . . ?
C37A O2A Sc1 128.0(11) . . ?
O2A C34A C35A 102.7(11) . . ?
C36A C35A C34A 96.0(12) . . ?
C35A C36A C37A 93.2(12) . . ?
O2A C37A C36A 102.8(11) . . ?
C18 N1 Si1 123.8(3) . . ?
C18 N1 Sc1 130.9(3) . . ?
Si1 N1 Sc1 103.8(2) . . ?
C22 O1 Sc1 169.9(3) . . ?
N1 Si1 C1 96.7(2) . . ?
N1 Si1 C17 108.9(4) . . ?
C1 Si1 C17 119.9(3) . . ?
N1 Si1 C16 117.6(3) . . ?
C1 Si1 C16 111.9(5) . . ?
C17 Si1 C16 102.7(7) . . ?
N1 Si1 Sc1 41.74(14) . . ?
C1 Si1 Sc1 55.40(15) . . ?
C17 Si1 Sc1 121.6(4) . . ?
C16 Si1 Sc1 134.6(5) . . ?
O1 Sc1 N1 116.31(14) . . ?
O1 Sc1 O2A 94.5(6) . . ?
N1 Sc1 O2A 97.1(5) . . ?
O1 Sc1 O2 98.5(6) . . ?
N1 Sc1 O2 100.9(5) . . ?
O1 Sc1 C2 110.1(2) . . ?
N1 Sc1 C2 89.7(3) . . ?
O2A Sc1 C2 148.3(8) . . ?
O2 Sc1 C2 141.1(7) . . ?
O1 Sc1 C1 145.5(2) . . ?
N1 Sc1 C1 72.9(2) . . ?
O2A Sc1 C1 118.1(7) . . ?
O2 Sc1 C1 112.8(7) . . ?
C2 Sc1 C1 35.4(3) . . ?
O1 Sc1 C3 93.2(2) . . ?
N1 Sc1 C3 122.2(2) . . ?
O2A Sc1 C3 130.6(7) . . ?
O2 Sc1 C3 123.7(7) . . ?
C2 Sc1 C3 32.5(3) . . ?
C1 Sc1 C3 57.7(3) . . ?
O1 Sc1 C8 142.97(16) . . ?
N1 Sc1 C8 98.17(16) . . ?
O2A Sc1 C8 94.1(7) . . ?
O2 Sc1 C8 87.1(7) . . ?
C2 Sc1 C8 54.2(2) . . ?
C1 Sc1 C8 33.34(17) . . ?
C3 Sc1 C8 54.9(2) . . ?
O1 Sc1 C9 109.76(16) . . ?
N1 Sc1 C9 128.91(18) . . ?
O2A Sc1 C9 100.1(7) . . ?
O2 Sc1 C9 92.7(7) . . ?
C2 Sc1 C9 53.5(3) . . ?
C1 Sc1 C9 56.5(2) . . ?
C3 Sc1 C9 32.5(2) . . ?
C8 Sc1 C9 33.20(17) . . ?
O1 Sc1 Si1 143.83(9) . . ?
N1 Sc1 Si1 34.48(11) . . ?
O2A Sc1 Si1 107.6(5) . . ?
O2 Sc1 Si1 107.0(5) . . ?
C2 Sc1 Si1 63.3(3) . . ?
C1 Sc1 Si1 38.76(18) . . ?
C3 Sc1 Si1 93.5(2) . . ?
C8 Sc1 Si1 64.99(12) . . ?
C9 Sc1 Si1 94.44(14) . . ?

loop_
_geom_bond_atom_site_label_1
_geom_bond_atom_site_label_2
_geom_bond_distance
_geom_bond_site_symmetry_2
_geom_bond_publ_flag
C1 C8 1.429(7) . ?
C1 C2 1.483(11) . ?
C1 Si1 1.856(8) . ?
C1 Sc1 2.440(4) . ?
C2 C3 1.382(12) . ?
C2 C10 1.562(12) . ?
C2 Sc1 2.435(6) . ?
C3 C9 1.413(10) . ?
C3 C11 1.503(11) . ?
C3 Sc1 2.507(6) . ?
C4 C5 1.347(11) . ?
C4 C9 1.441(10) . ?
C4 C12 1.513(9) . ?
C5 C6 1.403(9) . ?
C5 C13 1.531(10) . ?
C6 C7 1.374(7) . ?
C6 C14 1.516(9) . ?
C7 C8 1.421(8) . ?
C7 C15 1.522(8) . ?
C8 C9 1.449(8) . ?
C8 Sc1 2.533(5) . ?
C9 Sc1 2.539(5) . ?
C18 N1 1.462(7) . ?
C18 C19 1.518(7) . ?
C19 C20 1.523(7) . ?
C20 C21 1.529(8) . ?
C22 O1 1.341(5) . ?
C22 C23 1.407(5) . ?
C22 C27 1.409(6) . ?
C23 C24 1.377(7) . ?
C23 C28 1.528(6) . ?
C24 C25 1.384(8) . ?
C25 C26 1.382(7) . ?
C26 C27 1.384(6) . ?
C27 C31 1.509(5) . ?
C28 C29 1.527(7) . ?
C28 C30 1.549(7) . ?
C31 C33 1.525(8) . ?
C31 C32 1.532(10) . ?
O2 C37 1.429(14) . ?
O2 C34 1.441(14) . ?
O2 Sc1 2.182(13) . ?
C34 C35 1.543(14) . ?
C35 C36 1.531(15) . ?
C36 C37 1.557(15) . ?
O2A C34A 1.442(15) . ?
O2A C37A 1.446(14) . ?
O2A Sc1 2.125(12) . ?
C34A C35A 1.544(15) . ?
C35A C36A 1.534(16) . ?
C36A C37A 1.555(17) . ?
N1 Si1 1.723(4) . ?
N1 Sc1 2.026(4) . ?
O1 Sc1 1.930(3) . ?
Si1 C17 1.864(11) . ?
Si1 C16 1.872(9) . ?
Si1 Sc1 2.9565(16) . ?

loop_
_geom_torsion_atom_site_label_1
_geom_torsion_atom_site_label_2
_geom_torsion_atom_site_label_3
_geom_torsion_atom_site_label_4
_geom_torsion
_geom_torsion_site_symmetry_1
_geom_torsion_site_symmetry_2
_geom_torsion_site_symmetry_3
_geom_torsion_site_symmetry_4
_geom_torsion_publ_flag
C8 C1 C2 C3 5.1(6) . . . . ?
Si1 C1 C2 C3 -141.9(5) . . . . ?
Sc1 C1 C2 C3 -66.7(5) . . . . ?
C8 C1 C2 C10 -178.1(6) . . . . ?
Si1 C1 C2 C10 34.9(8) . . . . ?
Sc1 C1 C2 C10 110.1(6) . . . . ?
C8 C1 C2 Sc1 71.8(3) . . . . ?
Si1 C1 C2 Sc1 -75.2(3) . . . . ?
C1 C2 C3 C9 -3.0(7) . . . . ?
C10 C2 C3 C9 -179.5(7) . . . . ?
Sc1 C2 C3 C9 -67.2(4) . . . . ?
C1 C2 C3 C11 -179.9(6) . . . . ?
C10 C2 C3 C11 3.5(12) . . . . ?
Sc1 C2 C3 C11 115.9(7) . . . . ?
C1 C2 C3 Sc1 64.2(4) . . . . ?
C10 C2 C3 Sc1 -112.4(7) . . . . ?
C9 C4 C5 C6 -3.9(8) . . . . ?
C12 C4 C5 C6 173.8(6) . . . . ?
C9 C4 C5 C13 178.3(6) . . . . ?
C12 C4 C5 C13 -4.0(10) . . . . ?
C4 C5 C6 C7 5.3(9) . . . . ?
C13 C5 C6 C7 -177.0(6) . . . . ?
C4 C5 C6 C14 -174.9(6) . . . . ?
C13 C5 C6 C14 2.9(9) . . . . ?
C5 C6 C7 C8 0.1(7) . . . . ?
C14 C6 C7 C8 -179.7(5) . . . . ?
C5 C6 C7 C15 -174.0(5) . . . . ?
C14 C6 C7 C15 6.2(8) . . . . ?
C6 C7 C8 C1 177.4(5) . . . . ?
C15 C7 C8 C1 -8.6(8) . . . . ?
C6 C7 C8 C9 -6.1(6) . . . . ?
C15 C7 C8 C9 167.9(5) . . . . ?
C6 C7 C8 Sc1 83.9(5) . . . . ?
C15 C7 C8 Sc1 -102.1(5) . . . . ?
C2 C1 C8 C7 171.6(5) . . . . ?
Si1 C1 C8 C7 -46.8(7) . . . . ?
Sc1 C1 C8 C7 -120.3(5) . . . . ?
C2 C1 C8 C9 -5.2(5) . . . . ?
Si1 C1 C8 C9 136.5(5) . . . . ?
Sc1 C1 C8 C9 63.0(3) . . . . ?
C2 C1 C8 Sc1 -68.1(3) . . . . ?
Si1 C1 C8 Sc1 73.5(4) . . . . ?
C2 C3 C9 C4 178.7(5) . . . . ?
C11 C3 C9 C4 -4.7(11) . . . . ?
Sc1 C3 C9 C4 114.3(5) . . . . ?
C2 C3 C9 C8 -0.5(6) . . . . ?
C11 C3 C9 C8 176.2(7) . . . . ?
Sc1 C3 C9 C8 -64.8(3) . . . . ?
C2 C3 C9 Sc1 64.4(4) . . . . ?
C11 C3 C9 Sc1 -119.0(8) . . . . ?
C5 C4 C9 C3 178.6(6) . . . . ?
C12 C4 C9 C3 0.8(9) . . . . ?
C5 C4 C9 C8 -2.3(7) . . . . ?
C12 C4 C9 C8 179.9(6) . . . . ?
C5 C4 C9 Sc1 -88.9(5) . . . . ?
C12 C4 C9 Sc1 93.3(7) . . . . ?
C7 C8 C9 C3 -173.4(4) . . . . ?
C1 C8 C9 C3 3.8(6) . . . . ?
Sc1 C8 C9 C3 64.4(4) . . . . ?
C7 C8 C9 C4 7.3(6) . . . . ?
C1 C8 C9 C4 -175.5(4) . . . . ?
Sc1 C8 C9 C4 -114.9(4) . . . . ?
C7 C8 C9 Sc1 122.2(4) . . . . ?
C1 C8 C9 Sc1 -60.6(3) . . . . ?
N1 C18 C19 C20 176.4(4) . . . . ?
C18 C19 C20 C21 177.1(5) . . . . ?
O1 C22 C23 C24 177.6(5) . . . . ?
C27 C22 C23 C24 -3.0(7) . . . . ?
O1 C22 C23 C28 -3.6(6) . . . . ?
C27 C22 C23 C28 175.9(4) . . . . ?
C22 C23 C24 C25 1.0(9) . . . . ?
C28 C23 C24 C25 -177.9(6) . . . . ?
C23 C24 C25 C26 1.6(11) . . . . ?
C24 C25 C26 C27 -2.2(11) . . . . ?
C25 C26 C27 C22 0.2(9) . . . . ?
C25 C26 C27 C31 177.8(6) . . . . ?
O1 C22 C27 C26 -178.1(5) . . . . ?
C23 C22 C27 C26 2.4(7) . . . . ?
O1 C22 C27 C31 4.3(6) . . . . ?
C23 C22 C27 C31 -175.2(4) . . . . ?
C24 C23 C28 C29 59.0(7) . . . . ?
C22 C23 C28 C29 -119.9(5) . . . . ?
C24 C23 C28 C30 -63.5(6) . . . . ?
C22 C23 C28 C30 117.7(5) . . . . ?
C26 C27 C31 C33 54.8(7) . . . . ?
C22 C27 C31 C33 -127.6(5) . . . . ?
C26 C27 C31 C32 -68.2(7) . . . . ?
C22 C27 C31 C32 109.3(6) . . . . ?
C37 O2 C34 C35 -18(2) . . . . ?
Sc1 O2 C34 C35 173.9(16) . . . . ?
O2 C34 C35 C36 47.7(19) . . . . ?
C34 C35 C36 C37 -55.3(15) . . . . ?
C34 O2 C37 C36 -18(2) . . . . ?
Sc1 O2 C37 C36 150.0(16) . . . . ?
C35 C36 C37 O2 46.6(17) . . . . ?
C37A O2A C34A C35A 16(3) . . . . ?
Sc1 O2A C34A C35A -169.7(16) . . . . ?
O2A C34A C35A C36A -48(2) . . . . ?
C34A C35A C36A C37A 58(2) . . . . ?
C34A O2A C37A C36A 22(3) . . . . ?
Sc1 O2A C37A C36A -152.1(19) . . . . ?
C35A C36A C37A O2A -51(2) . . . . ?
C19 C18 N1 Si1 56.8(6) . . . . ?
C19 C18 N1 Sc1 -139.6(4) . . . . ?
C23 C22 O1 Sc1 175.6(13) . . . . ?
C27 C22 O1 Sc1 -3.9(18) . . . . ?
C18 N1 Si1 C1 175.5(4) . . . . ?
Sc1 N1 Si1 C1 8.2(3) . . . . ?
C18 N1 Si1 C17 50.7(5) . . . . ?
Sc1 N1 Si1 C17 -116.6(3) . . . . ?
C18 N1 Si1 C16 -65.5(8) . . . . ?
Sc1 N1 Si1 C16 127.2(7) . . . . ?
C18 N1 Si1 Sc1 167.3(5) . . . . ?
C8 C1 Si1 N1 -76.1(5) . . . . ?
C2 C1 Si1 N1 60.6(4) . . . . ?
Sc1 C1 Si1 N1 -6.6(2) . . . . ?
C8 C1 Si1 C17 40.2(7) . . . . ?
C2 C1 Si1 C17 176.9(6) . . . . ?
Sc1 C1 Si1 C17 109.7(5) . . . . ?
C8 C1 Si1 C16 160.5(6) . . . . ?
C2 C1 Si1 C16 -62.7(6) . . . . ?
Sc1 C1 Si1 C16 -130.0(4) . . . . ?
C8 C1 Si1 Sc1 -69.5(4) . . . . ?
C2 C1 Si1 Sc1 67.3(4) . . . . ?
